data_7012575
loop_
_publ_author_name
'Crouch, David J.'
'Helliwell, Madeline'
'O'Brien, Paul'
'Park, Jin-Ho'
'Waters, John'
'Williams, David J.'

_publ_section_title
;
 Imino-bis(diisopropylphosphine chalcogenide) complexes of arsenic,
 antimony and bismuth. Synthesis, CVD studies and X-ray structure of
 M[N(EPiPr2)2]n (E = Se, S; M = As, Sb, Bi)
;
_journal_issue 8
_journal_name_full 'Dalton Transactions'
_journal_page_first 1500
_journal_page_last 1504
_journal_paper_doi 10.1039/b212151d
_journal_year 2003
_chemical_formula_sum 'C36 H84 Bi N3 P6 Se6'
_chemical_formula_weight 1427.62
_chemical_name_systematic ?
_space_group_IT_number 15
_symmetry_cell_setting monoclinic
_symmetry_space_group_name_Hall '-C 2yc'
_symmetry_space_group_name_H-M 'C 1 2/c 1'
_atom_sites_solution_hydrogens geom
_atom_sites_solution_primary direct
_atom_sites_solution_secondary difmap
_audit_creation_method SHELXL
_cell_angle_alpha 90.00
_cell_angle_beta 120.203(10)
_cell_angle_gamma 90.00
_cell_formula_units_Z 4
_cell_length_a 25.300(3)
_cell_length_b 13.0081(14)
_cell_length_c 19.672(3)
_cell_measurement_reflns_used 28
_cell_measurement_temperature 293(2)
_cell_measurement_theta_max 12.48
_cell_measurement_theta_min 4.80
_cell_volume 5595.3(14)
_computing_cell_refinement 'Siemens XSCANS'
_computing_data_collection 'Siemens XSCANS'
_computing_data_reduction 'Siemens SHELXTL'
_computing_molecular_graphics 'Siemens SHELXTL'
_computing_publication_material 'Siemens SHELXTL'
_computing_structure_refinement 'SHELXL-93 (Sheldrick, 1993)'
_computing_structure_solution 'SHELXS-86 (Sheldrick, 1990)'
_diffrn_ambient_temperature 293(2)
_diffrn_measurement_device 'Siemens P4'
_diffrn_measurement_method '\w scans'
_diffrn_radiation_monochromator graphite
_diffrn_radiation_source 'fine-focus sealed tube'
_diffrn_radiation_type MoK\a
_diffrn_radiation_wavelength 0.71073
_diffrn_reflns_av_R_equivalents 0.0447
_diffrn_reflns_av_sigmaI/netI 0.0932
_diffrn_reflns_limit_h_max 30
_diffrn_reflns_limit_h_min 0
_diffrn_reflns_limit_k_max 15
_diffrn_reflns_limit_k_min 0
_diffrn_reflns_limit_l_max 20
_diffrn_reflns_limit_l_min -23
_diffrn_reflns_number 4997
_diffrn_reflns_theta_max 25.00
_diffrn_reflns_theta_min 1.82
_diffrn_standards_decay_% 11.36
_diffrn_standards_interval_count 97
_diffrn_standards_number 3
_exptl_absorpt_coefficient_mu 7.252
_exptl_absorpt_correction_T_max 0.2844
_exptl_absorpt_correction_T_min 0.2339
_exptl_absorpt_correction_type empirical
_exptl_crystal_colour Red
_exptl_crystal_density_diffrn 1.695
_exptl_crystal_description prisms
_exptl_crystal_F_000 2792
_exptl_crystal_size_max 0.43
_exptl_crystal_size_mid 0.33
_exptl_crystal_size_min 0.33
_refine_diff_density_max 0.855
_refine_diff_density_min -0.560
_refine_diff_density_rms 0.130
_refine_ls_extinction_coef 0.00000(2)
_refine_ls_extinction_expression Fc^*^=kFc[1+0.001xFc^2^\l^3^/sin(2\q)]^-1/4^
_refine_ls_extinction_method SHELXL
_refine_ls_goodness_of_fit_all 0.992
_refine_ls_goodness_of_fit_obs 1.077
_refine_ls_hydrogen_treatment riding
_refine_ls_matrix_type full
_refine_ls_number_parameters 237
_refine_ls_number_reflns 4358
_refine_ls_number_restraints 0
_refine_ls_restrained_S_all 1.021
_refine_ls_restrained_S_obs 1.077
_refine_ls_R_factor_all 0.1059
_refine_ls_R_factor_obs 0.0517
_refine_ls_shift/esd_max 0.007
_refine_ls_shift/esd_mean 0.001
_refine_ls_structure_factor_coef Fsqd
_refine_ls_weighting_details 'w=1/[\s^2^(Fo^2^)+(0.0315P)^2^+0.0000P] where P=(Fo^2^+2Fc^2^)/3'
_refine_ls_weighting_scheme calc
_refine_ls_wR_factor_all 0.1107
_refine_ls_wR_factor_obs 0.0903
_reflns_number_observed 3002
_reflns_number_total 4880
_reflns_observed_criterion >2sigma(I)
_cod_data_source_file b212151d.txt
_cod_data_source_block Complex_3
_cod_depositor_comments
;
The following automatic conversions were performed:
'_symmetry_cell_setting' value 'Monoclinic' changed to 'monoclinic'
according to '/home/saulius/struct/CIF-dictionaries/cif_core.dic'
dictionary named 'cif_core.dic' version 2.4.1 from 2010-06-29.

Automatic conversion script
Id: cif_fix_enum 1527 2010-12-29 10:47:43Z saulius 

The following automatic conversions were performed:

'_refine_ls_weighting_scheme' value 'calc
w=1/[\s^2^(Fo^2^)+(0.0315P)^2^+0.0000P] where P=(Fo^2^+2Fc^2^)/3' was
changed to 'calc'. New tag '_refine_ls_weighting_details' was
created. The value of the new tag was set to
'w=1/[\s^2^(Fo^2^)+(0.0315P)^2^+0.0000P] where P=(Fo^2^+2Fc^2^)/3'.

Automatic conversion script
Id: cif_fix_values 3143 2015-03-26 13:38:13Z robertas 
;
_cod_original_cell_volume 5595.1(11)
_cod_original_sg_symbol_H-M C2/c
_cod_database_code 7012575

loop_
_symmetry_equiv_pos_as_xyz
'x, y, z'
'-x, y, -z+1/2'
'x+1/2, y+1/2, z'
'-x+1/2, y+1/2, -z+1/2'
'-x, -y, -z'
'x, -y, z-1/2'
'-x+1/2, -y+1/2, -z'
'x+1/2, -y+1/2, z-1/2'

loop_
_atom_site_aniso_label
_atom_site_aniso_U_11
_atom_site_aniso_U_22
_atom_site_aniso_U_33
_atom_site_aniso_U_23
_atom_site_aniso_U_13
_atom_site_aniso_U_12
Bi 0.0333(3) 0.0566(4) 0.0474(4) 0.000 0.0235(3) 0.000
Se1 0.0540(6) 0.0659(8) 0.0519(6) 0.0115(6) 0.0329(5) 0.0168(6)
Se2 0.0439(5) 0.0902(10) 0.0552(7) 0.0172(6) 0.0317(5) 0.0091(6)
Se3 0.0451(6) 0.0615(8) 0.0547(7) 0.0007(6) 0.0150(5) -0.0002(5)
P1 0.0345(12) 0.056(2) 0.0426(14) 0.0016(13) 0.0203(11) 0.0043(12)
P2 0.0321(11) 0.063(2) 0.0386(14) 0.0020(13) 0.0173(11) 0.0018(12)
P3 0.0312(12) 0.060(2) 0.052(2) -0.0035(14) 0.0164(12) -0.0043(12)
N1 0.032(4) 0.061(6) 0.045(5) 0.002(4) 0.017(4) 0.012(4)
N2 0.044(6) 0.061(9) 0.054(8) 0.000 0.023(6) 0.000
C1 0.057(6) 0.062(8) 0.063(7) 0.002(6) 0.024(6) -0.009(6)
C2 0.074(9) 0.071(11) 0.110(13) 0.006(9) 0.012(9) -0.018(8)
C3 0.056(7) 0.080(10) 0.076(9) -0.012(8) 0.013(6) -0.014(7)
C4 0.047(5) 0.095(10) 0.035(5) 0.001(6) 0.025(5) 0.005(6)
C5 0.062(7) 0.103(12) 0.072(8) -0.015(8) 0.031(7) 0.023(8)
C6 0.086(9) 0.122(14) 0.083(9) 0.027(9) 0.067(8) 0.016(9)
C7 0.061(6) 0.080(9) 0.046(6) 0.010(6) 0.027(6) 0.010(6)
C8 0.094(11) 0.088(12) 0.113(13) 0.039(10) 0.038(10) 0.026(9)
C9 0.058(7) 0.126(14) 0.104(11) 0.045(10) 0.047(8) 0.033(8)
C10 0.039(5) 0.065(7) 0.057(6) -0.004(7) 0.018(5) -0.004(6)
C11 0.065(8) 0.103(13) 0.068(8) -0.008(8) 0.014(7) 0.011(8)
C12 0.081(9) 0.080(10) 0.109(12) -0.026(8) 0.061(9) -0.030(7)
C13 0.057(6) 0.058(9) 0.063(7) -0.011(6) 0.015(6) -0.005(6)
C14 0.095(10) 0.085(11) 0.060(8) -0.019(7) 0.036(7) -0.007(8)
C15 0.094(10) 0.094(13) 0.132(14) -0.024(12) 0.065(10) -0.032(10)
C16 0.038(5) 0.062(8) 0.094(9) 0.002(7) 0.035(6) -0.001(5)
C17 0.047(7) 0.124(14) 0.122(13) -0.019(11) 0.047(8) -0.015(8)
C18 0.072(8) 0.102(12) 0.097(10) 0.001(9) 0.062(8) 0.002(8)

loop_
_atom_site_label
_atom_site_type_symbol
_atom_site_fract_x
_atom_site_fract_y
_atom_site_fract_z
_atom_site_U_iso_or_equiv
_atom_site_thermal_displace_type
_atom_site_occupancy
_atom_site_calc_flag
_atom_site_refinement_flags
_atom_site_disorder_group
Bi Bi 0.0000 0.03939(6) 0.2500 0.0443(2) Uani 1 d S .
Se1 Se 0.03773(5) 0.03148(11) 0.13169(6) 0.0545(3) Uani 1 d . .
Se2 Se 0.10057(5) -0.10329(11) 0.35334(7) 0.0600(4) Uani 1 d . .
Se3 Se 0.08005(5) 0.19833(10) 0.36054(7) 0.0583(3) Uani 1 d . .
P1 P 0.09008(11) -0.1097(2) 0.1501(2) 0.0438(6) Uani 1 d . .
P2 P 0.17067(11) -0.0898(2) 0.3190(2) 0.0447(6) Uani 1 d . .
P3 P 0.06625(11) 0.3540(2) 0.3130(2) 0.0497(7) Uani 1 d . .
N1 N 0.1524(3) -0.1228(7) 0.2337(5) 0.047(2) Uani 1 d . .
N2 N 0.0000 0.3902(11) 0.2500 0.054(3) Uani 1 d S .
C1 C 0.0381(5) -0.2191(10) 0.1349(7) 0.063(3) Uani 1 d . .
H1A H 0.0189 -0.2031 0.1662 0.076 Uiso 1 calc R .
C2 C 0.0683(7) -0.3196(12) 0.1638(10) 0.100(6) Uani 1 d . .
H2A H 0.1006 -0.3129 0.2175 0.151 Uiso 1 calc R .
H2B H 0.0851 -0.3422 0.1322 0.151 Uiso 1 calc R .
H2C H 0.0389 -0.3689 0.1606 0.151 Uiso 1 calc R .
C3 C -0.0155(5) -0.2229(12) 0.0471(8) 0.080(4) Uani 1 d . .
H3A H -0.0335 -0.1558 0.0313 0.119 Uiso 1 calc R .
H3B H -0.0459 -0.2709 0.0424 0.119 Uiso 1 calc R .
H3C H 0.0002 -0.2442 0.0139 0.119 Uiso 1 calc R .
C4 C 0.1116(5) -0.1108(10) 0.0746(6) 0.057(3) Uani 1 d . .
H4A H 0.0740 -0.1165 0.0234 0.068 Uiso 1 calc R .
C5 C 0.1520(6) -0.2052(12) 0.0839(8) 0.080(4) Uani 1 d . .
H5A H 0.1314 -0.2669 0.0844 0.120 Uiso 1 calc R .
H5B H 0.1903 -0.1997 0.1324 0.120 Uiso 1 calc R .
H5C H 0.1595 -0.2076 0.0407 0.120 Uiso 1 calc R .
C6 C 0.1436(6) -0.0144(13) 0.0737(8) 0.086(5) Uani 1 d . .
H6A H 0.1184 0.0439 0.0679 0.129 Uiso 1 calc R .
H6B H 0.1510 -0.0166 0.0305 0.129 Uiso 1 calc R .
H6C H 0.1818 -0.0087 0.1222 0.129 Uiso 1 calc R .
C7 C 0.2345(5) -0.1726(11) 0.3872(7) 0.062(3) Uani 1 d . .
H7A H 0.2488 -0.1487 0.4410 0.074 Uiso 1 calc R .
C8 C 0.2131(7) -0.2833(13) 0.3807(11) 0.105(6) Uani 1 d . .
H8A H 0.1793 -0.2861 0.3899 0.158 Uiso 1 calc R .
H8B H 0.2460 -0.3247 0.4191 0.158 Uiso 1 calc R .
H8C H 0.2004 -0.3089 0.3290 0.158 Uiso 1 calc R .
C9 C 0.2882(6) -0.1688(14) 0.3724(9) 0.094(5) Uani 1 d . .
H9A H 0.3019 -0.0991 0.3765 0.141 Uiso 1 calc R .
H9B H 0.2754 -0.1947 0.3207 0.141 Uiso 1 calc R .
H9C H 0.3211 -0.2104 0.4108 0.141 Uiso 1 calc R .
C10 C 0.1988(4) 0.0435(11) 0.3393(6) 0.056(3) Uani 1 d . .
H10A H 0.1619 0.0864 0.3165 0.067 Uiso 1 calc R .
C11 C 0.2324(6) 0.0663(13) 0.4286(8) 0.087(5) Uani 1 d . .
H11A H 0.2078 0.0435 0.4502 0.131 Uiso 1 calc R .
H11B H 0.2395 0.1389 0.4371 0.131 Uiso 1 calc R .
H11C H 0.2708 0.0305 0.4541 0.131 Uiso 1 calc R .
C12 C 0.2335(6) 0.0763(11) 0.2970(9) 0.084(4) Uani 1 d . .
H12A H 0.2095 0.0594 0.2422 0.126 Uiso 1 calc R .
H12B H 0.2719 0.0408 0.3198 0.126 Uiso 1 calc R .
H12C H 0.2406 0.1491 0.3028 0.126 Uiso 1 calc R .
C13 C 0.0934(5) 0.4378(10) 0.3988(7) 0.066(3) Uani 1 d . .
H13A H 0.1352 0.4172 0.4376 0.079 Uiso 1 calc R .
C14 C 0.0546(7) 0.4304(12) 0.4371(8) 0.081(4) Uani 1 d . .
H14A H 0.0536 0.3604 0.4518 0.122 Uiso 1 calc R .
H14B H 0.0138 0.4530 0.4006 0.122 Uiso 1 calc R .
H14C H 0.0718 0.4731 0.4831 0.122 Uiso 1 calc R .
C15 C 0.0949(7) 0.5479(14) 0.3758(11) 0.103(5) Uani 1 d . .
H15A H 0.1196 0.5528 0.3515 0.155 Uiso 1 calc R .
H15B H 0.1121 0.5905 0.4219 0.155 Uiso 1 calc R .
H15C H 0.0541 0.5704 0.3395 0.155 Uiso 1 calc R .
C16 C 0.1157(4) 0.3738(10) 0.2710(8) 0.064(3) Uani 1 d . .
H16A H 0.1077 0.4437 0.2495 0.076 Uiso 1 calc R .
C17 C 0.1847(5) 0.3691(14) 0.3332(10) 0.095(5) Uani 1 d . .
H17A H 0.1933 0.4158 0.3754 0.143 Uiso 1 calc R .
H17B H 0.2083 0.3881 0.3093 0.143 Uiso 1 calc R .
H17C H 0.1952 0.3004 0.3536 0.143 Uiso 1 calc R .
C18 C 0.0986(6) 0.3021(13) 0.2026(9) 0.082(4) Uani 1 d . .
H18A H 0.0556 0.3077 0.1657 0.123 Uiso 1 calc R .
H18B H 0.1082 0.2326 0.2214 0.123 Uiso 1 calc R .
H18C H 0.1212 0.3203 0.1771 0.123 Uiso 1 calc R .

loop_
_atom_type_symbol
_atom_type_description
_atom_type_scat_dispersion_real
_atom_type_scat_dispersion_imag
_atom_type_scat_source
C C 0.0033 0.0016 'International Tables Vol C Tables 4.2.6.8 and 6.1.1.4'
H H 0.0000 0.0000 'International Tables Vol C Tables 4.2.6.8 and 6.1.1.4'
N N 0.0061 0.0033 'International Tables Vol C Tables 4.2.6.8 and 6.1.1.4'
P P 0.1023 0.0942 'International Tables Vol C Tables 4.2.6.8 and 6.1.1.4'
Se Se -0.0929 2.2259 'International Tables Vol C Tables 4.2.6.8 and 6.1.1.4'
Bi Bi -4.1077 10.2566 'International Tables Vol C Tables 4.2.6.8 and 6.1.1.4'

loop_
_geom_angle_atom_site_label_1
_geom_angle_atom_site_label_2
_geom_angle_atom_site_label_3
_geom_angle
_geom_angle_site_symmetry_1
_geom_angle_site_symmetry_3
_geom_angle_publ_flag
Se1 Bi Se1 175.97(7) . 2 ?
Se1 Bi Se3 103.50(4) . . ?
Se1 Bi Se3 79.39(4) 2 . ?
Se1 Bi Se3 79.39(4) . 2 ?
Se1 Bi Se3 103.50(4) 2 2 ?
Se3 Bi Se3 90.82(5) . 2 ?
Se1 Bi Se2 86.77(4) . 2 ?
Se1 Bi Se2 90.71(3) 2 2 ?
Se3 Bi Se2 167.62(3) . 2 ?
Se3 Bi Se2 84.22(4) 2 2 ?
Se1 Bi Se2 90.71(3) . . ?
Se1 Bi Se2 86.77(4) 2 . ?
Se3 Bi Se2 84.22(4) . . ?
Se3 Bi Se2 167.62(3) 2 . ?
Se2 Bi Se2 102.78(6) 2 . ?
P1 Se1 Bi 108.07(8) . . ?
P2 Se2 Bi 106.55(9) . . ?
P3 Se3 Bi 115.61(8) . . ?
N1 P1 C4 106.8(4) . . ?
N1 P1 C1 109.4(5) . . ?
C4 P1 C1 109.9(6) . . ?
N1 P1 Se1 117.3(3) . . ?
C4 P1 Se1 106.0(4) . . ?
C1 P1 Se1 107.3(4) . . ?
N1 P2 C10 111.5(5) . . ?
N1 P2 C7 107.4(5) . . ?
C10 P2 C7 107.0(5) . . ?
N1 P2 Se2 117.4(3) . . ?
C10 P2 Se2 107.0(3) . . ?
C7 P2 Se2 106.0(4) . . ?
N2 P3 C13 107.8(6) . . ?
N2 P3 C16 107.6(4) . . ?
C13 P3 C16 107.9(6) . . ?
N2 P3 Se3 119.5(5) . . ?
C13 P3 Se3 104.6(4) . . ?
C16 P3 Se3 109.0(4) . . ?
P2 N1 P1 132.4(5) . . ?
P3 N2 P3 145.2(10) 2 . ?
C2 C1 C3 112.9(12) . . ?
C2 C1 P1 115.4(9) . . ?
C3 C1 P1 110.5(9) . . ?
C6 C4 C5 109.8(10) . . ?
C6 C4 P1 112.8(9) . . ?
C5 C4 P1 111.1(9) . . ?
C8 C7 C9 109.1(13) . . ?
C8 C7 P2 110.4(9) . . ?
C9 C7 P2 112.4(9) . . ?
C12 C10 C11 114.9(10) . . ?
C12 C10 P2 114.0(9) . . ?
C11 C10 P2 111.0(10) . . ?
C15 C13 C14 109.3(12) . . ?
C15 C13 P3 110.1(10) . . ?
C14 C13 P3 112.7(9) . . ?
C18 C16 C17 112.6(11) . . ?
C18 C16 P3 111.1(8) . . ?
C17 C16 P3 113.1(10) . . ?

loop_
_geom_bond_atom_site_label_1
_geom_bond_atom_site_label_2
_geom_bond_distance
_geom_bond_site_symmetry_2
_geom_bond_publ_flag
Bi Se1 2.9281(10) . ?
Bi Se1 2.9281(10) 2 ?
Bi Se3 2.9451(14) . ?
Bi Se3 2.9451(13) 2 ?
Bi Se2 2.9744(13) 2 ?
Bi Se2 2.9744(13) . ?
Se1 P1 2.185(3) . ?
Se2 P2 2.200(3) . ?
Se3 P3 2.184(3) . ?
P1 N1 1.616(8) . ?
P1 C4 1.823(9) . ?
P1 C1 1.857(12) . ?
P2 N1 1.560(9) . ?
P2 C10 1.839(13) . ?
P2 C7 1.841(12) . ?
P3 N2 1.574(5) . ?
P3 C13 1.829(12) . ?
P3 C16 1.832(11) . ?
N2 P3 1.574(5) 2 ?
C1 C2 1.48(2) . ?
C1 C3 1.57(2) . ?
C4 C6 1.50(2) . ?
C4 C5 1.55(2) . ?
C7 C8 1.52(2) . ?
C7 C9 1.53(2) . ?
C10 C12 1.54(2) . ?
C10 C11 1.55(2) . ?
C13 C15 1.51(2) . ?
C13 C14 1.51(2) . ?
C16 C18 1.51(2) . ?
C16 C17 1.55(2) . ?
